data_7227870
loop_
_publ_author_name
'Jadeja, R. N.'
'Vyas, K. M.'
'Upadhyay, K. K.'
'Devkar, R. V.'

_publ_section_title
;
 In vitro apoptosis-inducing effect and gene expression profiles of mixed
 ligand Cu(ii) complexes derived from 4-acyl pyrazolones on human lung
 cancer cells
;
_journal_issue 28
_journal_name_full 'RSC Adv.'
_journal_page_first 17107
_journal_paper_doi 10.1039/C7RA01025G
_journal_volume 7
_journal_year 2017
_chemical_formula_moiety 'C25 H17 Cu N3 O5'
_chemical_formula_sum 'C25 H17 Cu N3 O5'
_chemical_formula_weight 502.97
_chemical_name_systematic
;
 ? 
;
_space_group_crystal_system monoclinic
_space_group_IT_number 14
_space_group_name_Hall '-P 2ybc'
_space_group_name_H-M_alt 'P 1 21/c 1'
_symmetry_space_group_name_Hall '-P 2ybc'
_symmetry_space_group_name_H-M 'P 1 21/c 1'
_atom_sites_solution_hydrogens geom
_atom_sites_solution_primary direct
_atom_sites_solution_secondary difmap
_audit_creation_date 2015-09-22
_audit_creation_method
;
Olex2 1.2
(compiled 2015.01.26 svn.r3150 for OlexSys, GUI svn.r4998)
;
_audit_update_record
;
2016-06-29 deposited with the CCDC.
2017-03-12 downloaded from the CCDC.
;
_cell_angle_alpha 90.00
_cell_angle_beta 102.082(4)
_cell_angle_gamma 90.00
_cell_formula_units_Z 4
_cell_length_a 8.8175(3)
_cell_length_b 12.8309(4)
_cell_length_c 19.0229(8)
_cell_measurement_reflns_used 3238
_cell_measurement_temperature 293(2)
_cell_measurement_theta_max 72.1060
_cell_measurement_theta_min 4.1350
_cell_volume 2104.51(14)
_computing_cell_refinement
;
CrysAlisPro, Agilent Technologies,
Version 1.171.36.28 (release 01-02-2013 CrysAlis171 .NET)
(compiled Feb  1 2013,16:14:44)
;
_computing_data_collection
;
CrysAlisPro, Agilent Technologies,
Version 1.171.36.28 (release 01-02-2013 CrysAlis171 .NET)
(compiled Feb  1 2013,16:14:44)
;
_computing_data_reduction
;
CrysAlisPro, Agilent Technologies,
Version 1.171.36.28 (release 01-02-2013 CrysAlis171 .NET)
(compiled Feb  1 2013,16:14:44)
;
_computing_molecular_graphics 'Olex2 (Dolomanov et al., 2009)'
_computing_publication_material 'Olex2 (Dolomanov et al., 2009)'
_computing_structure_refinement 'ShelXL (Sheldrick, 2008)'
_computing_structure_solution 'ShelXS (Sheldrick, 2008)'
_diffrn_ambient_temperature 293(2)
_diffrn_detector_area_resol_mean 8.0851
_diffrn_measured_fraction_theta_full 0.978
_diffrn_measured_fraction_theta_max 0.978
_diffrn_measurement_details
;
#__ type_ start__ end____ width___ exp.time_
  1 omega   30.00   69.00   1.0000    1.0000
omega____ theta____ kappa____ phi______ frames
    -        0.0000   57.0000  -90.0000 39

#__ type_ start__ end____ width___ exp.time_
  2 omega -108.00  -20.00   1.0000    1.1200
omega____ theta____ kappa____ phi______ frames
    -      -42.5000  -64.0000  -30.0000 88

#__ type_ start__ end____ width___ exp.time_
  3 omega -112.00  -37.00   1.0000    1.1200
omega____ theta____ kappa____ phi______ frames
    -      -42.5000  178.0000   60.0000 75

#__ type_ start__ end____ width___ exp.time_
  4 omega  -60.00  -32.00   1.0000    1.1200
omega____ theta____ kappa____ phi______ frames
    -      -42.5000  178.0000    0.0000 28

#__ type_ start__ end____ width___ exp.time_
  5 omega   25.00  100.00   1.0000    1.1200
omega____ theta____ kappa____ phi______ frames
    -       55.0276 -125.0000  120.0000 75

#__ type_ start__ end____ width___ exp.time_
  6 omega   51.00  124.00   1.0000    1.1200
omega____ theta____ kappa____ phi______ frames
    -       55.0276   38.0000 -120.0000 73

#__ type_ start__ end____ width___ exp.time_
  7 omega   37.00   92.00   1.0000    1.1200
omega____ theta____ kappa____ phi______ frames
    -      110.0553  -25.0000    0.0000 55

#__ type_ start__ end____ width___ exp.time_
  8 omega   40.00  114.00   1.0000    1.1200
omega____ theta____ kappa____ phi______ frames
    -      110.0553 -111.0000   30.0000 74

#__ type_ start__ end____ width___ exp.time_
  9 omega  124.00  166.00   1.0000    1.1200
omega____ theta____ kappa____ phi______ frames
    -      110.0553  111.0000    0.0000 42

#__ type_ start__ end____ width___ exp.time_
 10 omega   46.00   73.00   1.0000    1.1200
omega____ theta____ kappa____ phi______ frames
    -      110.0553 -111.0000 -180.0000 27

#__ type_ start__ end____ width___ exp.time_
 11 omega   77.00  104.00   1.0000    1.1200
omega____ theta____ kappa____ phi______ frames
    -      110.0553 -111.0000 -180.0000 27

#__ type_ start__ end____ width___ exp.time_
 12 omega   91.00  178.00   1.0000    1.1200
omega____ theta____ kappa____ phi______ frames
    -      110.0553   50.0000  120.0000 87

#__ type_ start__ end____ width___ exp.time_
 13 omega   39.00   77.00   1.0000    1.1200
omega____ theta____ kappa____ phi______ frames
    -      110.0553  -38.0000  -30.0000 38

#__ type_ start__ end____ width___ exp.time_
 14 omega   44.00  147.00   1.0000    1.1200
omega____ theta____ kappa____ phi______ frames
    -      110.0553  -92.0000   60.0000 103

#__ type_ start__ end____ width___ exp.time_
 15 omega  103.00  176.00   1.0000    1.1200
omega____ theta____ kappa____ phi______ frames
    -      110.0553   64.0000  -30.0000 73

#__ type_ start__ end____ width___ exp.time_
 16 omega   39.00   65.00   1.0000    1.1200
omega____ theta____ kappa____ phi______ frames
    -      110.0553  -25.0000 -150.0000 26
;
_diffrn_measurement_device_type 'Xcalibur, Eos, Gemini'
_diffrn_measurement_method '\w scans'
_diffrn_orient_matrix_UB_11 0.0275509000
_diffrn_orient_matrix_UB_12 -0.0139381000
_diffrn_orient_matrix_UB_13 0.0821512000
_diffrn_orient_matrix_UB_21 -0.0153516000
_diffrn_orient_matrix_UB_22 -0.1189831000
_diffrn_orient_matrix_UB_23 -0.0098832000
_diffrn_orient_matrix_UB_31 0.1758299000
_diffrn_orient_matrix_UB_32 -0.0081658000
_diffrn_orient_matrix_UB_33 0.0038974000
_diffrn_radiation_monochromator graphite
_diffrn_radiation_type CuK\a
_diffrn_radiation_wavelength 1.54184
_diffrn_reflns_av_R_equivalents 0.0244
_diffrn_reflns_av_unetI/netI 0.0348
_diffrn_reflns_limit_h_max 10
_diffrn_reflns_limit_h_min -6
_diffrn_reflns_limit_k_max 15
_diffrn_reflns_limit_k_min -15
_diffrn_reflns_limit_l_max 22
_diffrn_reflns_limit_l_min -23
_diffrn_reflns_number 8604
_diffrn_reflns_theta_full 72.21
_diffrn_reflns_theta_max 72.21
_diffrn_reflns_theta_min 4.19
_diffrn_source 'Enhance (Cu) X-ray Source'
_exptl_absorpt_coefficient_mu 1.857
_exptl_absorpt_correction_T_max 1.00000
_exptl_absorpt_correction_T_min 0.76243
_exptl_absorpt_correction_type multi-scan
_exptl_absorpt_process_details
;
CrysAlisPro, Agilent Technologies,
Version 1.171.36.28 (release 01-02-2013 CrysAlis171 .NET)
(compiled Feb  1 2013,16:14:44)
Empirical absorption correction using spherical harmonics,
 implemented in SCALE3 ABSPACK scaling algorithm.
;
_exptl_crystal_density_diffrn 1.587
_exptl_crystal_density_method 'not measured'
_exptl_crystal_F_000 1028
_refine_diff_density_max 0.800
_refine_diff_density_min -0.493
_refine_diff_density_rms 0.073
_refine_ls_extinction_method none
_refine_ls_goodness_of_fit_ref 1.063
_refine_ls_hydrogen_treatment constr
_refine_ls_matrix_type full
_refine_ls_number_parameters 317
_refine_ls_number_reflns 4058
_refine_ls_number_restraints 0
_refine_ls_restrained_S_all 1.063
_refine_ls_R_factor_all 0.0687
_refine_ls_R_factor_gt 0.0575
_refine_ls_shift/su_max 0.001
_refine_ls_shift/su_mean 0.000
_refine_ls_structure_factor_coef Fsqd
_refine_ls_weighting_details 'calc w=1/[\s^2^(Fo^2^)+(0.0968P)^2^+1.7019P] where P=(Fo^2^+2Fc^2^)/3'
_refine_ls_weighting_scheme calc
_refine_ls_wR_factor_gt 0.1690
_refine_ls_wR_factor_ref 0.1820
_reflns_number_gt 3296
_reflns_number_total 4148
_reflns_threshold_expression >2sigma(I)
_cod_data_source_file c7ra01025g2.cif
_cod_data_source_block an-1
_cod_original_cell_volume 2104.50(13)
_cod_database_code 7227870
_chemical_oxdiff_formula 'C H N O S'
_reflns_odcompleteness_completeness 99.80
_reflns_odcompleteness_iscentric 1
_reflns_odcompleteness_theta 66.97
_olex2_refinement_description
;
1. Fixed Uiso
 At 1.2 times of:
  All C(H) groups
 At 1.5 times of:
  All C(H,H,H) groups
2. Others
 Fixed Sof: O5(0.5) O1(0.5)
3.a Aromatic/amide H refined with riding coordinates:
 C18(H18), C16(H16), C20(H20), C30(H30), C6(H6), C5(H5), C28(H28), C25(H25),
 C23(H23), C21(H21), C27(H27), C22(H22), C26(H26), C29(H29)
3.b Idealised Me refined as rotating group:
 C24(H24A,H24B,H24C)
;
_olex2_submission_special_instructions 'No special instructions were received'

loop_
_space_group_symop_id
_space_group_symop_operation_xyz
1 'x, y, z'
2 '-x, y+1/2, -z+1/2'
3 '-x, -y, -z'
4 'x, -y-1/2, z-1/2'

loop_
_atom_site_label
_atom_site_type_symbol
_atom_site_fract_x
_atom_site_fract_y
_atom_site_fract_z
_atom_site_U_iso_or_equiv
_atom_site_adp_type
_atom_site_occupancy
_atom_site_calc_flag
_atom_site_refinement_flags_posn
Cu1 Cu 0.75316(6) 0.73596(4) 0.42602(3) 0.0496(2) Uani 1 d .
O10 O 0.5685(3) 0.65096(19) 0.42184(13) 0.0481(6) Uani 1 d .
O17 O 0.7344(3) 0.8168(2) 0.50990(16) 0.0616(7) Uani 1 d .
N9 N 0.9697(3) 0.7911(3) 0.43409(18) 0.0517(7) Uani 1 d .
C12 C 0.3692(3) 0.5979(2) 0.47774(17) 0.0378(7) Uani 1 d .
C2 C 0.8101(3) 0.6535(3) 0.34580(18) 0.0405(7) Uani 1 d .
O34 O 0.7842(4) 0.9810(3) 0.3611(2) 0.0884(11) Uani 1 d .
O31 O 0.6213(4) 0.8553(3) 0.3460(2) 0.0818(10) Uani 1 d .
N13 N 0.3143(4) 0.6236(3) 0.5402(2) 0.0614(9) Uani 1 d .
N32 N 0.6532(4) 0.9472(3) 0.3519(2) 0.0685(10) Uani 1 d .
C11 C 0.4939(4) 0.6577(3) 0.4724(2) 0.0461(8) Uani 1 d .
C19 C 0.2872(4) 0.5210(3) 0.4318(2) 0.0507(8) Uani 1 d .
C3 C 0.9502(4) 0.6809(3) 0.3327(2) 0.0482(8) Uani 1 d .
C4 C 1.0127(4) 0.6392(3) 0.2775(2) 0.0545(9) Uani 1 d .
C18 C 0.3324(5) 0.4886(3) 0.3703(2) 0.0598(10) Uani 1 d .
H18 H 0.4206 0.5168 0.3580 0.072 Uiso 1 calc R
C8 C 1.0349(4) 0.7563(3) 0.3806(2) 0.0469(8) Uani 1 d .
C15 C 0.5195(4) 0.7247(3) 0.5331(2) 0.0514(8) Uani 1 d .
C16 C 0.6347(5) 0.7997(3) 0.5474(2) 0.0576(9) Uani 1 d .
H16 H 0.6389 0.8410 0.5879 0.069 Uiso 1 calc R
C7 C 1.1803(4) 0.7910(3) 0.3701(2) 0.0520(9) Uani 1 d .
C20 C 0.1574(5) 0.4760(4) 0.4509(3) 0.0693(12) Uani 1 d .
H20 H 0.1287 0.4953 0.4934 0.083 Uiso 1 calc R
C14 C 0.4032(5) 0.6969(3) 0.5721(2) 0.0615(10) Uani 1 d .
C30 C 0.9219(5) 0.5656(4) 0.2326(2) 0.0674(11) Uani 1 d .
H30 H 0.9585 0.5354 0.1949 0.081 Uiso 1 calc R
C6 C 1.2406(4) 0.7476(3) 0.3123(2) 0.0593(10) Uani 1 d .
H6 H 1.3361 0.7702 0.3047 0.071 Uiso 1 calc R
C5 C 1.1609(5) 0.6746(3) 0.2686(2) 0.0599(10) Uani 1 d .
H5 H 1.2035 0.6468 0.2320 0.072 Uiso 1 calc R
C28 C 0.7274(5) 0.5832(4) 0.3024(3) 0.0677(11) Uani 1 d .
H28 H 0.6315 0.5628 0.3107 0.081 Uiso 1 calc R
C25 C 1.0445(5) 0.8619(3) 0.4793(2) 0.0612(10) Uani 1 d .
H25 H 0.9996 0.8863 0.5162 0.073 Uiso 1 calc R
C23 C 0.2469(5) 0.4142(4) 0.3268(3) 0.0710(12) Uani 1 d .
H23 H 0.2779 0.3927 0.2853 0.085 Uiso 1 calc R
C21 C 0.0718(5) 0.4029(4) 0.4061(3) 0.0844(15) Uani 1 d .
H21 H -0.0167 0.3744 0.4179 0.101 Uiso 1 calc R
C27 C 1.2564(4) 0.8660(4) 0.4184(2) 0.0622(11) Uani 1 d .
H27 H 1.3521 0.8919 0.4134 0.075 Uiso 1 calc R
C22 C 0.1168(6) 0.3717(4) 0.3440(3) 0.0776(13) Uani 1 d .
H22 H 0.0591 0.3223 0.3140 0.093 Uiso 1 calc R
C26 C 1.1905(5) 0.9011(4) 0.4727(3) 0.0693(11) Uani 1 d .
H26 H 1.2413 0.9505 0.5051 0.083 Uiso 1 calc R
C24 C 0.3830(7) 0.7416(4) 0.6426(3) 0.0849(16) Uani 1 d .
H24A H 0.3389 0.8101 0.6349 0.127 Uiso 1 calc GR
H24B H 0.4821 0.7457 0.6751 0.127 Uiso 1 calc GR
H24C H 0.3151 0.6976 0.6629 0.127 Uiso 1 calc GR
C29 C 0.7804(5) 0.5389(4) 0.2446(3) 0.0729(12) Uani 1 d .
H29 H 0.7188 0.4913 0.2145 0.088 Uiso 1 calc R
O5 O 0.5486(8) 0.9998(6) 0.3780(5) 0.084(2) Uani 0.50 d .
O1 O 0.5620(11) 1.0054(8) 0.3100(9) 0.154(5) Uani 0.50 d .

loop_
_atom_site_aniso_label
_atom_site_aniso_U_11
_atom_site_aniso_U_22
_atom_site_aniso_U_33
_atom_site_aniso_U_23
_atom_site_aniso_U_13
_atom_site_aniso_U_12
Cu1 0.0403(3) 0.0526(4) 0.0600(4) -0.0044(2) 0.0199(2) -0.0058(2)
O10 0.0441(12) 0.0502(14) 0.0547(14) -0.0016(11) 0.0210(10) -0.0079(10)
O17 0.0592(15) 0.0596(16) 0.0727(17) -0.0141(14) 0.0293(13) -0.0158(13)
N9 0.0406(15) 0.0537(17) 0.0626(18) -0.0006(15) 0.0147(13) -0.0028(13)
C12 0.0297(14) 0.0377(15) 0.0498(17) 0.0033(13) 0.0173(12) 0.0003(11)
C2 0.0334(14) 0.0418(16) 0.0493(17) -0.0077(14) 0.0153(13) -0.0035(12)
O34 0.066(2) 0.096(3) 0.103(3) 0.009(2) 0.0175(18) -0.0241(18)
O31 0.075(2) 0.062(2) 0.100(3) 0.0108(17) -0.0012(18) -0.0081(16)
N13 0.0549(18) 0.0595(19) 0.080(2) -0.0013(17) 0.0369(17) -0.0030(16)
N32 0.057(2) 0.054(2) 0.092(3) 0.0131(19) 0.0078(18) -0.0033(16)
C11 0.0395(16) 0.0409(17) 0.060(2) 0.0069(15) 0.0163(14) 0.0028(13)
C19 0.0404(17) 0.0459(19) 0.067(2) 0.0088(16) 0.0143(16) 0.0009(14)
C3 0.0413(17) 0.0478(19) 0.058(2) 0.0060(16) 0.0153(15) 0.0035(14)
C4 0.053(2) 0.053(2) 0.061(2) 0.0071(17) 0.0212(17) 0.0056(17)
C18 0.058(2) 0.055(2) 0.068(2) 0.0058(19) 0.0162(19) -0.0097(18)
C8 0.0389(17) 0.0468(18) 0.057(2) 0.0093(15) 0.0145(15) 0.0030(14)
C15 0.050(2) 0.0477(19) 0.062(2) -0.0018(17) 0.0239(17) 0.0009(15)
C16 0.061(2) 0.052(2) 0.065(2) -0.0089(18) 0.0256(19) -0.0046(18)
C7 0.0415(18) 0.0516(19) 0.064(2) 0.0178(17) 0.0144(16) 0.0025(15)
C20 0.047(2) 0.073(3) 0.094(3) -0.005(2) 0.026(2) -0.0126(19)
C14 0.061(2) 0.058(2) 0.075(3) -0.003(2) 0.037(2) -0.0014(19)
C30 0.069(3) 0.069(3) 0.069(3) -0.012(2) 0.028(2) 0.004(2)
C6 0.043(2) 0.065(2) 0.076(3) 0.023(2) 0.0258(19) 0.0040(17)
C5 0.053(2) 0.066(2) 0.068(2) 0.016(2) 0.0305(19) 0.0104(19)
C28 0.050(2) 0.081(3) 0.077(3) -0.018(2) 0.0238(19) -0.010(2)
C25 0.053(2) 0.066(2) 0.066(2) -0.008(2) 0.0162(18) -0.0104(19)
C23 0.078(3) 0.066(3) 0.067(3) -0.002(2) 0.012(2) -0.006(2)
C21 0.056(3) 0.081(3) 0.117(4) -0.004(3) 0.019(3) -0.024(2)
C27 0.0428(19) 0.069(3) 0.074(3) 0.014(2) 0.0104(18) -0.0099(17)
C22 0.069(3) 0.071(3) 0.086(3) 0.000(3) 0.001(2) -0.019(2)
C26 0.053(2) 0.072(3) 0.080(3) -0.001(2) 0.010(2) -0.015(2)
C24 0.095(4) 0.082(3) 0.095(4) -0.022(3) 0.061(3) -0.010(3)
C29 0.063(2) 0.079(3) 0.079(3) -0.026(2) 0.021(2) -0.008(2)
O5 0.053(3) 0.074(4) 0.131(7) -0.014(5) 0.029(4) -0.001(3)
O1 0.084(6) 0.094(7) 0.258(15) 0.047(9) -0.023(8) 0.018(5)

loop_
_atom_type_symbol
_atom_type_description
_atom_type_scat_dispersion_real
_atom_type_scat_dispersion_imag
_atom_type_scat_source
C C 0.0181 0.0091 'International Tables Vol C Tables 4.2.6.8 and 6.1.1.4'
H H 0.0000 0.0000 'International Tables Vol C Tables 4.2.6.8 and 6.1.1.4'
N N 0.0311 0.0180 'International Tables Vol C Tables 4.2.6.8 and 6.1.1.4'
O O 0.0492 0.0322 'International Tables Vol C Tables 4.2.6.8 and 6.1.1.4'
S S 0.3331 0.5567 'International Tables Vol C Tables 4.2.6.8 and 6.1.1.4'
Cu Cu -1.9646 0.5888 'International Tables Vol C Tables 4.2.6.8 and 6.1.1.4'

loop_
_geom_angle_atom_site_label_1
_geom_angle_atom_site_label_2
_geom_angle_atom_site_label_3
_geom_angle
O10 Cu1 N9 166.45(12)
O10 Cu1 C2 90.78(11)
O10 Cu1 O31 92.49(11)
O17 Cu1 O10 96.81(10)
O17 Cu1 N9 89.55(12)
O17 Cu1 C2 170.61(12)
O17 Cu1 O31 94.00(14)
N9 Cu1 O31 99.01(13)
C2 Cu1 N9 81.90(13)
C2 Cu1 O31 91.17(14)
C11 O10 Cu1 119.3(2)
C16 O17 Cu1 124.2(3)
C8 N9 Cu1 112.0(2)
C25 N9 Cu1 128.7(3)
C25 N9 C8 119.0(3)
C11 C12 N13 110.8(3)
C11 C12 C19 131.6(3)
C19 C12 N13 117.6(3)
C3 C2 Cu1 112.7(3)
C28 C2 Cu1 129.6(3)
C28 C2 C3 117.6(3)
N32 O31 Cu1 120.8(3)
C14 N13 C12 106.5(3)
O34 N32 O31 123.9(4)
O34 N32 O5 118.8(5)
O34 N32 O1 110.1(6)
O31 N32 O5 111.3(5)
O31 N32 O1 114.5(6)
O1 N32 O5 62.0(7)
O10 C11 C12 124.7(3)
O10 C11 C15 129.4(3)
C12 C11 C15 106.0(3)
C18 C19 C12 122.4(3)
C18 C19 C20 119.7(4)
C20 C19 C12 117.9(4)
C2 C3 C4 123.9(4)
C2 C3 C8 115.7(3)
C4 C3 C8 120.4(3)
C3 C4 C30 116.9(3)
C3 C4 C5 118.9(4)
C30 C4 C5 124.2(4)
C19 C18 H18 120.0
C19 C18 C23 119.9(4)
C23 C18 H18 120.0
N9 C8 C3 117.3(3)
N9 C8 C7 123.2(4)
C7 C8 C3 119.5(3)
C11 C15 C14 105.1(3)
C16 C15 C11 124.5(3)
C16 C15 C14 130.4(4)
O17 C16 C15 125.5(4)
O17 C16 H16 117.3
C15 C16 H16 117.3
C8 C7 C6 118.8(4)
C27 C7 C8 116.6(4)
C27 C7 C6 124.6(3)
C19 C20 H20 120.2
C21 C20 C19 119.5(5)
C21 C20 H20 120.2
N13 C14 C15 111.7(4)
N13 C14 C24 121.5(4)
C15 C14 C24 126.8(4)
C4 C30 H30 120.2
C29 C30 C4 119.6(4)
C29 C30 H30 120.2
C7 C6 H6 119.5
C5 C6 C7 121.0(3)
C5 C6 H6 119.5
C4 C5 H5 119.3
C6 C5 C4 121.4(4)
C6 C5 H5 119.3
C2 C28 H28 118.9
C2 C28 C29 122.1(4)
C29 C28 H28 118.9
N9 C25 H25 119.2
N9 C25 C26 121.7(4)
C26 C25 H25 119.2
C18 C23 H23 119.6
C22 C23 C18 120.8(5)
C22 C23 H23 119.6
C20 C21 H21 119.8
C20 C21 C22 120.4(4)
C22 C21 H21 119.8
C7 C27 H27 119.9
C26 C27 C7 120.2(4)
C26 C27 H27 119.9
C23 C22 C21 119.6(5)
C23 C22 H22 120.2
C21 C22 H22 120.2
C25 C26 H26 120.3
C27 C26 C25 119.4(4)
C27 C26 H26 120.3
C14 C24 H24A 109.5
C14 C24 H24B 109.5
C14 C24 H24C 109.5
H24A C24 H24B 109.5
H24A C24 H24C 109.5
H24B C24 H24C 109.5
C30 C29 C28 119.8(4)
C30 C29 H29 120.1
C28 C29 H29 120.1
N32 O5 O1 56.5(5)
N32 O1 O5 61.5(7)

loop_
_geom_bond_atom_site_label_1
_geom_bond_atom_site_label_2
_geom_bond_distance
Cu1 O10 1.948(2)
Cu1 O17 1.939(3)
Cu1 N9 2.012(3)
Cu1 C2 2.005(3)
Cu1 O31 2.297(3)
O10 C11 1.277(4)
O17 C16 1.261(4)
N9 C8 1.344(5)
N9 C25 1.327(5)
C12 N13 1.413(4)
C12 C11 1.362(4)
C12 C19 1.412(5)
C2 C3 1.357(4)
C2 C28 1.332(5)
O34 N32 1.211(5)
O31 N32 1.212(5)
N13 C14 1.291(6)
N32 O5 1.322(8)
N32 O1 1.253(10)
C11 C15 1.419(5)
C19 C18 1.377(6)
C19 C20 1.396(5)
C3 C4 1.392(5)
C3 C8 1.428(5)
C4 C30 1.405(6)
C4 C5 1.427(5)
C18 H18 0.9300
C18 C23 1.379(6)
C8 C7 1.411(5)
C15 C16 1.384(6)
C15 C14 1.431(5)
C16 H16 0.9300
C7 C6 1.431(6)
C7 C27 1.400(6)
C20 H20 0.9300
C20 C21 1.381(7)
C14 C24 1.504(6)
C30 H30 0.9300
C30 C29 1.358(6)
C6 H6 0.9300
C6 C5 1.348(6)
C5 H5 0.9300
C28 H28 0.9300
C28 C29 1.402(6)
C25 H25 0.9300
C25 C26 1.412(6)
C23 H23 0.9300
C23 C22 1.370(6)
C21 H21 0.9300
C21 C22 1.383(7)
C27 H27 0.9300
C27 C26 1.363(6)
C22 H22 0.9300
C26 H26 0.9300
C24 H24A 0.9600
C24 H24B 0.9600
C24 H24C 0.9600
C29 H29 0.9300
O5 O1 1.327(15)

loop_
_geom_torsion_atom_site_label_1
_geom_torsion_atom_site_label_2
_geom_torsion_atom_site_label_3
_geom_torsion_atom_site_label_4
_geom_torsion
Cu1 O10 C11 C12 -175.7(3)
Cu1 O10 C11 C15 3.9(5)
Cu1 O17 C16 C15 -3.1(6)
Cu1 N9 C8 C3 -5.8(4)
Cu1 N9 C8 C7 173.9(3)
Cu1 N9 C25 C26 -172.6(3)
Cu1 C2 C3 C4 -176.6(3)
Cu1 C2 C3 C8 4.2(4)
Cu1 C2 C28 C29 174.4(4)
Cu1 O31 N32 O34 47.9(6)
Cu1 O31 N32 O5 -104.6(6)
Cu1 O31 N32 O1 -172.4(9)
O10 Cu1 O17 C16 6.4(4)
O10 Cu1 N9 C8 64.1(6)
O10 Cu1 N9 C25 -123.1(5)
O10 Cu1 C2 C3 -174.3(3)
O10 Cu1 C2 C28 10.5(4)
O10 Cu1 O31 N32 145.0(4)
O10 C11 C15 C16 1.5(7)
O10 C11 C15 C14 -178.9(4)
O17 Cu1 O10 C11 -6.5(3)
O17 Cu1 N9 C8 -177.6(3)
O17 Cu1 N9 C25 -4.8(4)
O17 Cu1 C2 C3 -30.2(10)
O17 Cu1 C2 C28 154.6(7)
O17 Cu1 O31 N32 48.0(4)
N9 Cu1 O10 C11 111.0(5)
N9 Cu1 O17 C16 -161.6(4)
N9 Cu1 C2 C3 -5.7(3)
N9 Cu1 C2 C28 179.1(4)
N9 Cu1 O31 N32 -42.2(4)
N9 C8 C7 C6 178.9(3)
N9 C8 C7 C27 -0.5(5)
N9 C25 C26 C27 0.3(7)
C12 N13 C14 C15 0.6(5)
C12 N13 C14 C24 -177.8(4)
C12 C11 C15 C16 -178.8(4)
C12 C11 C15 C14 0.8(4)
C12 C19 C18 C23 -179.1(4)
C12 C19 C20 C21 178.1(4)
C2 Cu1 O10 C11 168.0(3)
C2 Cu1 O17 C16 -137.3(7)
C2 Cu1 N9 C8 6.2(3)
C2 Cu1 N9 C25 179.1(4)
C2 Cu1 O31 N32 -124.2(4)
C2 C3 C4 C30 1.0(6)
C2 C3 C4 C5 179.6(4)
C2 C3 C8 N9 1.1(5)
C2 C3 C8 C7 -178.7(3)
C2 C28 C29 C30 1.7(8)
O34 N32 O5 O1 98.7(8)
O34 N32 O1 O5 -112.8(6)
O31 Cu1 O10 C11 -100.8(3)
O31 Cu1 O17 C16 99.4(4)
O31 Cu1 N9 C8 -83.7(3)
O31 Cu1 N9 C25 89.2(4)
O31 Cu1 C2 C3 93.2(3)
O31 Cu1 C2 C28 -82.0(4)
O31 N32 O5 O1 -107.3(7)
O31 N32 O1 O5 102.1(7)
N13 C12 C11 O10 179.2(3)
N13 C12 C11 C15 -0.5(4)
N13 C12 C19 C18 -178.7(3)
N13 C12 C19 C20 0.4(5)
C11 C12 N13 C14 -0.1(4)
C11 C12 C19 C18 4.0(6)
C11 C12 C19 C20 -177.0(4)
C11 C15 C16 O17 -2.1(7)
C11 C15 C14 N13 -0.9(5)
C11 C15 C14 C24 177.4(5)
C19 C12 N13 C14 -178.0(3)
C19 C12 C11 O10 -3.2(6)
C19 C12 C11 C15 177.1(4)
C19 C18 C23 C22 -0.1(7)
C19 C20 C21 C22 2.0(8)
C3 C2 C28 C29 -0.6(7)
C3 C4 C30 C29 0.1(7)
C3 C4 C5 C6 -0.4(6)
C3 C8 C7 C6 -1.3(5)
C3 C8 C7 C27 179.2(3)
C4 C3 C8 N9 -178.1(3)
C4 C3 C8 C7 2.1(5)
C4 C30 C29 C28 -1.3(8)
C18 C19 C20 C21 -2.9(7)
C18 C23 C22 C21 -0.8(8)
C8 N9 C25 C26 -0.2(6)
C8 C3 C4 C30 -179.8(4)
C8 C3 C4 C5 -1.3(6)
C8 C7 C6 C5 -0.3(6)
C8 C7 C27 C26 0.7(6)
C16 C15 C14 N13 178.6(4)
C16 C15 C14 C24 -3.1(8)
C7 C6 C5 C4 1.2(6)
C7 C27 C26 C25 -0.6(7)
C20 C19 C18 C23 1.9(6)
C20 C21 C22 C23 -0.2(8)
C14 C15 C16 O17 178.5(4)
C30 C4 C5 C6 178.1(4)
C6 C7 C27 C26 -178.8(4)
C5 C4 C30 C29 -178.4(5)
C28 C2 C3 C4 -0.7(6)
C28 C2 C3 C8 -179.9(4)
C25 N9 C8 C3 -179.4(3)
C25 N9 C8 C7 0.3(6)
C27 C7 C6 C5 179.1(4)
